data_7714210
loop_
_publ_author_name
'Kariyawasam, Rasika Janadari'
'Zibaseresht, Ramin'
'Polson, Matthew Ian James'
'Houlihan, Joanna C.C.'
'Wikaira, Jan L.'
'Hartshorn, Richard M.'

_publ_section_title
;
 Synthesis of Nitrogen Mustards on Cobalt(III)
;
_journal_name_full 'Dalton Transactions'
_journal_paper_doi 10.1039/D3DT01634J
_journal_year 2023
_chemical_formula_moiety 'C8 H22 Cl4 Co N4 O3 Zn2'
_chemical_formula_sum 'C8 H22 Cl4 Co N4 O3 Zn2'
_chemical_formula_weight 553.76
_space_group_crystal_system orthorhombic
_space_group_IT_number 41
_space_group_name_Hall 'A 2 -2ab'
_space_group_name_H-M_alt 'A e a 2'
_atom_sites_solution_hydrogens mixed
_audit_creation_date 2022-03-28
_audit_creation_method
;
Olex2 1.3
(compiled 2020.11.12 svn.r5f609507 for OlexSys, GUI svn.r6408)
;
_audit_update_record
;
2022-03-31 deposited with the CCDC.	2023-10-11 downloaded from the CCDC.
;
_cell_angle_alpha 90
_cell_angle_beta 90
_cell_angle_gamma 90
_cell_formula_units_Z 8
_cell_length_a 25.8579(7)
_cell_length_b 11.1659(3)
_cell_length_c 13.2095(3)
_cell_measurement_reflns_used 19487
_cell_measurement_temperature 120.00(10)
_cell_measurement_theta_max 77.0912
_cell_measurement_theta_min 3.4156
_cell_volume 3813.94(17)
_computing_cell_refinement
;
CrysAlisPro, Agilent Technologies,
Version 1.171.35.19 (release 27-10-2011 CrysAlis171 .NET)
(compiled Oct 27 2011,15:02:11)
;
_computing_data_collection
;
CrysAlisPro, Agilent Technologies,
Version 1.171.35.19 (release 27-10-2011 CrysAlis171 .NET)
(compiled Oct 27 2011,15:02:11)
;
_computing_data_reduction
;
CrysAlisPro, Agilent Technologies,
Version 1.171.35.19 (release 27-10-2011 CrysAlis171 .NET)
(compiled Oct 27 2011,15:02:11)
;
_computing_molecular_graphics 'Olex2 1.3 (Dolomanov et al., 2009)'
_computing_publication_material 'Olex2 1.3 (Dolomanov et al., 2009)'
_computing_structure_refinement 'SHELXL 2018/3 (Sheldrick, 2015)'
_computing_structure_solution 'SHELXT 2018/2 (Sheldrick, 2018)'
_diffrn_ambient_temperature 120.00(10)
_diffrn_detector_area_resol_mean 10.6501
_diffrn_measured_fraction_theta_full 1.000
_diffrn_measured_fraction_theta_max 1.000
_diffrn_measurement_details
;
#__ type_ start__ end____ width___ exp.time_
  1 omega  -92.00   -2.00   1.0000    1.0000
omega____ theta____ kappa____ phi______ frames
    -      -38.5000  125.0000 -180.0000 90

#__ type_ start__ end____ width___ exp.time_
  2 omega -110.00   -8.00   1.0000    1.0000
omega____ theta____ kappa____ phi______ frames
    -      -38.5000  -77.0000   90.0000 102

#__ type_ start__ end____ width___ exp.time_
  3 omega   17.00  111.00   1.0000    1.0000
omega____ theta____ kappa____ phi______ frames
    -       42.6255   57.0000   30.0000 94

#__ type_ start__ end____ width___ exp.time_
  4 omega  -26.00   68.00   1.0000    1.0000
omega____ theta____ kappa____ phi______ frames
    -       42.6255  -57.0000  -90.0000 94

#__ type_ start__ end____ width___ exp.time_
  5 omega  -29.00   63.00   1.0000    1.0000
omega____ theta____ kappa____ phi______ frames
    -       42.6255  -37.0000  120.0000 92

#__ type_ start__ end____ width___ exp.time_
  6 omega   41.00  122.00   1.0000    1.5350
omega____ theta____ kappa____ phi______ frames
    -      111.0000 -125.0000  -30.0000 81

#__ type_ start__ end____ width___ exp.time_
  7 omega   89.00  178.00   1.0000    1.5350
omega____ theta____ kappa____ phi______ frames
    -      111.0000   45.0000    0.0000 89

#__ type_ start__ end____ width___ exp.time_
  8 omega   41.00   98.00   1.0000    1.5350
omega____ theta____ kappa____ phi______ frames
    -      111.0000  -45.0000  150.0000 57

#__ type_ start__ end____ width___ exp.time_
  9 omega   41.00   98.00   1.0000    1.5350
omega____ theta____ kappa____ phi______ frames
    -      111.0000  -45.0000  -30.0000 57

#__ type_ start__ end____ width___ exp.time_
 10 omega   40.00  141.00   1.0000    1.5350
omega____ theta____ kappa____ phi______ frames
    -      111.0000  -77.0000  150.0000 101

#__ type_ start__ end____ width___ exp.time_
 11 omega   43.00  137.00   1.0000    1.5350
omega____ theta____ kappa____ phi______ frames
    -      111.0000  -61.0000 -120.0000 94

#__ type_ start__ end____ width___ exp.time_
 12 omega   40.00  141.00   1.0000    1.5350
omega____ theta____ kappa____ phi______ frames
    -      111.0000  -77.0000    0.0000 101

#__ type_ start__ end____ width___ exp.time_
 13 omega   41.00   98.00   1.0000    1.5350
omega____ theta____ kappa____ phi______ frames
    -      111.0000  -45.0000   30.0000 57

#__ type_ start__ end____ width___ exp.time_
 14 omega   31.00  109.00   1.0000    1.5350
omega____ theta____ kappa____ phi______ frames
    -      111.0000  -94.0000  -30.0000 78

#__ type_ start__ end____ width___ exp.time_
 15 omega   89.00  178.00   1.0000    1.5350
omega____ theta____ kappa____ phi______ frames
    -      111.0000   45.0000  120.0000 89

#__ type_ start__ end____ width___ exp.time_
 16 omega   38.00   91.00   1.0000    1.5350
omega____ theta____ kappa____ phi______ frames
    -      111.0000  -30.0000   90.0000 53

#__ type_ start__ end____ width___ exp.time_
 17 omega   38.00   91.00   1.0000    1.5350
omega____ theta____ kappa____ phi______ frames
    -      111.0000  -30.0000 -180.0000 53

#__ type_ start__ end____ width___ exp.time_
 18 omega   41.00  122.00   1.0000    1.5350
omega____ theta____ kappa____ phi______ frames
    -      111.0000 -125.0000 -120.0000 81

#__ type_ start__ end____ width___ exp.time_
 19 omega   41.00  122.00   1.0000    1.5350
omega____ theta____ kappa____ phi______ frames
    -      111.0000 -125.0000  120.0000 81

#__ type_ start__ end____ width___ exp.time_
 20 omega   90.00  178.00   1.0000    1.5350
omega____ theta____ kappa____ phi______ frames
    -      111.0000   30.0000   60.0000 88

#__ type_ start__ end____ width___ exp.time_
 21 omega   89.00  178.00   1.0000    1.5350
omega____ theta____ kappa____ phi______ frames
    -      111.0000   45.0000   90.0000 89

#__ type_ start__ end____ width___ exp.time_
 22 omega   31.00  109.00   1.0000    1.5350
omega____ theta____ kappa____ phi______ frames
    -      111.0000  -94.0000  150.0000 78

#__ type_ start__ end____ width___ exp.time_
 23 omega   41.00  122.00   1.0000    1.5350
omega____ theta____ kappa____ phi______ frames
    -      111.0000 -125.0000   60.0000 81

#__ type_ start__ end____ width___ exp.time_
 24 omega   41.00   98.00   1.0000    1.5350
omega____ theta____ kappa____ phi______ frames
    -      111.0000  -45.0000 -180.0000 57

#__ type_ start__ end____ width___ exp.time_
 25 omega   89.00  178.00   1.0000    1.5350
omega____ theta____ kappa____ phi______ frames
    -      111.0000   45.0000   60.0000 89

#__ type_ start__ end____ width___ exp.time_
 26 omega   82.00  178.00   1.0000    1.5350
omega____ theta____ kappa____ phi______ frames
    -      111.0000   71.0000  140.3963 96

#__ type_ start__ end____ width___ exp.time_
 27 omega   12.00  114.00   1.0000    1.0000
omega____ theta____ kappa____ phi______ frames
    -       42.6255   77.0000   90.0000 102

#__ type_ start__ end____ width___ exp.time_
 28 omega   12.00  114.00   1.0000    1.0000
omega____ theta____ kappa____ phi______ frames
    -       42.6255   77.0000  -60.0000 102

#__ type_ start__ end____ width___ exp.time_
 29 omega   17.00  111.00   1.0000    1.0000
omega____ theta____ kappa____ phi______ frames
    -       42.6255   57.0000  -90.0000 94

#__ type_ start__ end____ width___ exp.time_
 30 omega   12.00  114.00   1.0000    1.0000
omega____ theta____ kappa____ phi______ frames
    -       42.6255   77.0000 -150.0000 102

#__ type_ start__ end____ width___ exp.time_
 31 omega    1.00   81.00   1.0000    1.0000
omega____ theta____ kappa____ phi______ frames
    -       42.6255  -99.0000   60.0000 80

#__ type_ start__ end____ width___ exp.time_
 32 omega   22.00  114.00   1.0000    1.0000
omega____ theta____ kappa____ phi______ frames
    -       42.6255   37.0000 -150.0000 92

#__ type_ start__ end____ width___ exp.time_
 33 omega   71.00  178.00   1.0000    1.5350
omega____ theta____ kappa____ phi______ frames
    -      111.0000   15.0000  -90.0000 107

#__ type_ start__ end____ width___ exp.time_
 34 omega   81.00  120.00   1.0000    1.5350
omega____ theta____ kappa____ phi______ frames
    -      111.0000   77.0000    0.0000 39

#__ type_ start__ end____ width___ exp.time_
 35 omega   83.00  178.00   1.0000    1.5350
omega____ theta____ kappa____ phi______ frames
    -      111.0000   67.0000  -49.7163 95

#__ type_ start__ end____ width___ exp.time_
 36 omega   85.00  178.00   1.0000    1.5350
omega____ theta____ kappa____ phi______ frames
    -      111.0000   61.0000  -90.0000 93

#__ type_ start__ end____ width___ exp.time_
 37 omega   85.00  178.00   1.0000    1.5350
omega____ theta____ kappa____ phi______ frames
    -      111.0000   61.0000 -180.0000 93

#__ type_ start__ end____ width___ exp.time_
 38 omega   85.00  178.00   1.0000    1.5350
omega____ theta____ kappa____ phi______ frames
    -      111.0000   61.0000  -60.0000 93
;
_diffrn_measurement_device_type 'SuperNova, Dual, Cu at zero, Atlas'
_diffrn_measurement_method '\w scans'
_diffrn_orient_matrix_UB_11 0.0256284000
_diffrn_orient_matrix_UB_12 -0.0183206000
_diffrn_orient_matrix_UB_13 -0.0575803000
_diffrn_orient_matrix_UB_21 -0.0961713000
_diffrn_orient_matrix_UB_22 -0.0764853000
_diffrn_orient_matrix_UB_23 -0.0066111000
_diffrn_orient_matrix_UB_31 -0.0607685000
_diffrn_orient_matrix_UB_32 0.1133292000
_diffrn_orient_matrix_UB_33 -0.0138637000
_diffrn_radiation_monochromator mirror
_diffrn_radiation_type 'Cu K\a'
_diffrn_radiation_wavelength 1.54184
_diffrn_reflns_av_R_equivalents 0.0652
_diffrn_reflns_av_unetI/netI 0.0272
_diffrn_reflns_Laue_measured_fraction_full 1.000
_diffrn_reflns_Laue_measured_fraction_max 1.000
_diffrn_reflns_limit_h_max 31
_diffrn_reflns_limit_h_min -31
_diffrn_reflns_limit_k_max 13
_diffrn_reflns_limit_k_min -13
_diffrn_reflns_limit_l_max 15
_diffrn_reflns_limit_l_min -15
_diffrn_reflns_number 35287
_diffrn_reflns_point_group_measured_fraction_full 0.999
_diffrn_reflns_point_group_measured_fraction_max 0.999
_diffrn_reflns_theta_full 67.684
_diffrn_reflns_theta_max 68.465
_diffrn_reflns_theta_min 3.418
_diffrn_source 'SuperNova (Cu) X-ray Source'
_exptl_absorpt_coefficient_mu 14.951
_exptl_absorpt_correction_T_max 1.00000
_exptl_absorpt_correction_T_min 0.13120
_exptl_absorpt_correction_type multi-scan
_exptl_absorpt_process_details
;
CrysAlisPro, Agilent Technologies,
Version 1.171.35.19 (release 27-10-2011 CrysAlis171 .NET)
(compiled Oct 27 2011,15:02:11)
Empirical absorption correction using spherical harmonics,
 implemented in SCALE3 ABSPACK scaling algorithm.
;
_exptl_crystal_colour pink
_exptl_crystal_colour_primary pink
_exptl_crystal_density_diffrn 1.929
_exptl_crystal_description irregular
_exptl_crystal_F_000 2216
_exptl_crystal_size_max 0.276
_exptl_crystal_size_mid 0.1
_exptl_crystal_size_min 0.076
_refine_diff_density_max 0.760
_refine_diff_density_min -0.612
_refine_diff_density_rms 0.110
_refine_ls_abs_structure_details
;
 Refined as an inversion twin.
;
_refine_ls_abs_structure_Flack 0.049(7)
_refine_ls_extinction_method none
_refine_ls_goodness_of_fit_ref 1.048
_refine_ls_hydrogen_treatment mixed
_refine_ls_matrix_type full
_refine_ls_number_parameters 212
_refine_ls_number_reflns 3509
_refine_ls_number_restraints 5
_refine_ls_restrained_S_all 1.047
_refine_ls_R_factor_all 0.0344
_refine_ls_R_factor_gt 0.0341
_refine_ls_shift/su_max 0.001
_refine_ls_shift/su_mean 0.000
_refine_ls_structure_factor_coef Fsqd
_refine_ls_weighting_details 'w=1/[\s^2^(Fo^2^)+(0.0510P)^2^+22.5586P] where P=(Fo^2^+2Fc^2^)/3'
_refine_ls_weighting_scheme calc
_refine_ls_wR_factor_gt 0.0883
_refine_ls_wR_factor_ref 0.0886
_reflns_Friedel_coverage 0.907
_reflns_Friedel_fraction_full 0.997
_reflns_Friedel_fraction_max 0.997
_reflns_number_gt 3482
_reflns_number_total 3509
_reflns_threshold_expression 'I > 2\s(I)'
_cod_data_source_file d3dt01634j2.cif
_cod_data_source_block exp_84
_cod_original_sg_symbol_Hall 'A 2 -2ac'
_cod_database_code 7714210
_shelx_shelxl_version_number 2018/3
_shelx_space_group_comment
;
The symmetry employed for this shelxl refinement is uniquely defined
by the following loop, which should always be used as a source of
symmetry information in preference to the above space-group names.
They are only intended as comments.
;
_shelx_estimated_absorpt_t_max 0.396
_shelx_estimated_absorpt_t_min 0.104
_reflns_odcompleteness_completeness 99.91
_reflns_odcompleteness_iscentric 1
_reflns_odcompleteness_theta 74.33
_olex2_refinement_description
;
1. Twinned data refinement
 Scales: 0.951(7)
 0.049(7)
2. Fixed Uiso
 At 1.2 times of:
  All C(H,H) groups
 At 1.5 times of:
  All C(H,H,H,H) groups, All N(H,H) groups
3. Restrained distances
 N4-H4A
 0.98 with sigma of 0.02
 H4B-N4
 0.98 with sigma of 0.02
 N1-H1
 0.98 with sigma of 0.02
 N3-H3
 0.98 with sigma of 0.02
4.a Secondary CH2 refined with riding coordinates:
 N2(H2A,H2B), C1(H1A,H1B), C2(H2C,H2D), C7(H7A,H7B), C8(H8A,H8B), C5(H5A,H5B),
 C6(H6A,H6B), C4(H4C,H4D), C3(H3A,H3B)
;
_smtbx_masks_void_probe_radius 1.2
_smtbx_masks_void_truncation_radius 1.2
_olex2_submission_special_instructions 'No special instructions were received'

loop_
_space_group_symop_operation_xyz
'x, y, z'
'-x, -y, z'
'x+1/2, -y+1/2, z'
'-x+1/2, y+1/2, z'
'x, y+1/2, z+1/2'
'-x, -y+1/2, z+1/2'
'x+1/2, -y+1, z+1/2'
'-x+1/2, y+1, z+1/2'

loop_
_atom_site_label
_atom_site_type_symbol
_atom_site_fract_x
_atom_site_fract_y
_atom_site_fract_z
_atom_site_U_iso_or_equiv
_atom_site_adp_type
_atom_site_occupancy
_atom_site_site_symmetry_order
_atom_site_calc_flag
_atom_site_refinement_flags_posn
_atom_site_refinement_flags_adp
_atom_site_refinement_flags_occupancy
_atom_site_disorder_assembly
_atom_site_disorder_group
Zn1 Zn 0.66049(3) 0.45703(7) 0.47530(8) 0.0133(2) Uani 1 1 d . . . . .
Zn2 Zn 0.55277(3) 0.33480(8) 0.39446(7) 0.0145(2) Uani 1 1 d . . . . .
Co1 Co 0.63065(4) 0.18116(9) 0.56730(9) 0.0109(2) Uani 1 1 d . . . . .
Cl2 Cl 0.69933(6) 0.42759(15) 0.32354(13) 0.0188(3) Uani 1 1 d . . . . .
Cl1 Cl 0.68948(6) 0.62884(15) 0.54749(15) 0.0236(4) Uani 1 1 d . . . . .
Cl4 Cl 0.47736(6) 0.28734(15) 0.47194(15) 0.0219(3) Uani 1 1 d . . . . .
Cl3 Cl 0.54057(8) 0.34734(16) 0.22766(15) 0.0247(4) Uani 1 1 d . . . . .
O1 O 0.67413(18) 0.3199(4) 0.5661(4) 0.0161(9) Uani 1 1 d . . . . .
O2 O 0.60765(18) 0.2201(4) 0.4329(4) 0.0149(10) Uani 1 1 d . . . . .
O3 O 0.58490(17) 0.4652(4) 0.4677(5) 0.0203(10) Uani 1 1 d . . . . .
N1 N 0.6853(2) 0.0873(5) 0.5021(4) 0.0147(12) Uani 1 1 d D . . . .
N3 N 0.6555(2) 0.1545(6) 0.7036(4) 0.0151(12) Uani 1 1 d D . . . .
N4 N 0.5746(2) 0.2739(5) 0.6293(4) 0.0152(12) Uani 1 1 d D . . . .
N2 N 0.5900(2) 0.0329(5) 0.5645(5) 0.0162(11) Uani 1 1 d . . . . .
H2A H 0.580963 0.013134 0.627273 0.024 Uiso 1 1 calc R U . . .
H2B H 0.561260 0.044721 0.528848 0.024 Uiso 1 1 calc R U . . .
C1 C 0.6875(3) 0.1242(7) 0.3939(6) 0.0189(14) Uani 1 1 d . . . . .
H1A H 0.702522 0.060396 0.353786 0.023 Uiso 1 1 calc R U . . .
H1B H 0.709160 0.194628 0.387023 0.023 Uiso 1 1 calc R U . . .
C2 C 0.6337(3) 0.1517(7) 0.3559(6) 0.0199(15) Uani 1 1 d . . . . .
H2C H 0.635505 0.197239 0.293496 0.024 Uiso 1 1 calc R U . . .
H2D H 0.615060 0.077902 0.342735 0.024 Uiso 1 1 calc R U . . .
C7 C 0.6136(3) 0.1860(6) 0.7770(5) 0.0176(14) Uani 1 1 d . . . . .
H7A H 0.628554 0.203502 0.842685 0.021 Uiso 1 1 calc R U . . .
H7B H 0.590091 0.118899 0.784599 0.021 Uiso 1 1 calc R U . . .
C8 C 0.5845(3) 0.2935(7) 0.7391(6) 0.0203(14) Uani 1 1 d . . . . .
H8A H 0.552042 0.302083 0.775304 0.024 Uiso 1 1 calc R U . . .
H8B H 0.604730 0.365643 0.748989 0.024 Uiso 1 1 calc R U . . .
C5 C 0.7002(3) 0.3424(7) 0.6594(6) 0.0209(15) Uani 1 1 d . . . . .
H5A H 0.681351 0.401452 0.698506 0.025 Uiso 1 1 calc R U . . .
H5B H 0.734630 0.373411 0.646161 0.025 Uiso 1 1 calc R U . . .
C6 C 0.7038(3) 0.2267(7) 0.7177(6) 0.0207(15) Uani 1 1 d . . . . .
H6A H 0.733417 0.181089 0.694163 0.025 Uiso 1 1 calc R U . . .
H6B H 0.708747 0.243861 0.788995 0.025 Uiso 1 1 calc R U . . .
C4 C 0.6201(3) -0.0670(8) 0.5184(8) 0.034(2) Uani 1 1 d . . . . .
H4C H 0.613279 -0.140494 0.555242 0.041 Uiso 1 1 calc R U . . .
H4D H 0.609223 -0.078486 0.448868 0.041 Uiso 1 1 calc R U . . .
C3 C 0.6759(3) -0.0413(7) 0.5210(8) 0.033(2) Uani 1 1 d . . . . .
H3A H 0.693445 -0.088633 0.469879 0.040 Uiso 1 1 calc R U . . .
H3B H 0.689858 -0.063231 0.586623 0.040 Uiso 1 1 calc R U . . .
H4A H 0.580(5) 0.351(6) 0.595(8) 0.050 Uiso 1 1 d D U . . .
H4B H 0.543(3) 0.224(9) 0.625(9) 0.050 Uiso 1 1 d D U . . .
H1 H 0.713(3) 0.111(11) 0.547(8) 0.050 Uiso 1 1 d D U . . .
H3 H 0.664(4) 0.075(5) 0.729(9) 0.050 Uiso 1 1 d D U . . .

loop_
_atom_site_aniso_label
_atom_site_aniso_U_11
_atom_site_aniso_U_22
_atom_site_aniso_U_33
_atom_site_aniso_U_23
_atom_site_aniso_U_13
_atom_site_aniso_U_12
Zn1 0.0120(4) 0.0117(4) 0.0162(4) 0.0017(4) 0.0000(3) -0.0012(3)
Zn2 0.0132(4) 0.0136(4) 0.0166(5) 0.0017(3) -0.0027(3) 0.0000(3)
Co1 0.0094(5) 0.0104(5) 0.0129(5) 0.0019(4) 0.0001(4) 0.0007(4)
Cl2 0.0209(8) 0.0163(7) 0.0193(8) 0.0045(6) 0.0045(6) 0.0030(6)
Cl1 0.0157(7) 0.0155(8) 0.0396(11) -0.0066(7) -0.0020(7) -0.0016(6)
Cl4 0.0130(7) 0.0249(8) 0.0277(9) 0.0089(7) -0.0006(7) -0.0002(6)
Cl3 0.0277(8) 0.0297(9) 0.0168(8) 0.0061(7) -0.0049(7) -0.0088(7)
O1 0.018(2) 0.014(2) 0.017(2) 0.0019(19) -0.002(2) -0.0003(19)
O2 0.013(2) 0.016(2) 0.015(2) -0.0017(18) -0.0007(17) 0.0046(19)
O3 0.014(2) 0.016(2) 0.031(3) -0.004(2) -0.003(2) -0.0012(18)
N1 0.018(3) 0.010(3) 0.017(3) 0.006(2) 0.005(2) 0.001(2)
N3 0.014(3) 0.015(3) 0.016(3) 0.004(2) -0.001(2) -0.001(2)
N4 0.012(3) 0.017(3) 0.017(3) 0.000(2) -0.006(2) -0.001(2)
N2 0.012(3) 0.015(3) 0.021(3) 0.002(2) -0.002(2) -0.004(2)
C1 0.018(3) 0.021(3) 0.018(4) 0.005(3) 0.006(3) 0.007(3)
C2 0.027(4) 0.016(3) 0.017(3) -0.004(3) 0.001(3) 0.001(3)
C7 0.023(4) 0.018(3) 0.012(3) 0.001(3) 0.004(3) -0.001(3)
C8 0.020(3) 0.023(3) 0.018(4) -0.003(3) 0.003(3) 0.004(3)
C5 0.021(4) 0.025(4) 0.017(4) 0.002(3) -0.006(3) -0.015(3)
C6 0.011(3) 0.030(4) 0.022(4) 0.004(3) -0.003(3) -0.001(3)
C4 0.029(4) 0.021(4) 0.052(6) -0.006(4) 0.010(4) -0.003(3)
C3 0.030(4) 0.011(4) 0.058(6) 0.013(3) 0.015(4) 0.009(3)

loop_
_atom_type_symbol
_atom_type_description
_atom_type_scat_dispersion_real
_atom_type_scat_dispersion_imag
_atom_type_scat_source
C C 0.0181 0.0091 'International Tables Vol C Tables 4.2.6.8 and 6.1.1.4'
H H 0.0000 0.0000 'International Tables Vol C Tables 4.2.6.8 and 6.1.1.4'
Cl Cl 0.3639 0.7018 'International Tables Vol C Tables 4.2.6.8 and 6.1.1.4'
Co Co -2.3653 3.6143 'International Tables Vol C Tables 4.2.6.8 and 6.1.1.4'
N N 0.0311 0.0180 'International Tables Vol C Tables 4.2.6.8 and 6.1.1.4'
O O 0.0492 0.0322 'International Tables Vol C Tables 4.2.6.8 and 6.1.1.4'
Zn Zn -1.5491 0.6778 'International Tables Vol C Tables 4.2.6.8 and 6.1.1.4'

loop_
_geom_angle_atom_site_label_1
_geom_angle_atom_site_label_2
_geom_angle_atom_site_label_3
_geom_angle
_geom_angle_site_symmetry_1
_geom_angle_site_symmetry_3
_geom_angle_publ_flag
Cl2 Zn1 Cl1 110.36(7) . . ?
O1 Zn1 Cl2 110.21(15) . . ?
O1 Zn1 Cl1 109.93(16) . . ?
O3 Zn1 Cl2 113.79(19) . . ?
O3 Zn1 Cl1 108.16(15) . . ?
O3 Zn1 O1 104.2(2) . . ?
Cl3 Zn2 Cl4 109.83(8) . . ?
O2 Zn2 Cl4 110.49(15) . . ?
O2 Zn2 Cl3 113.31(15) . . ?
O3 Zn2 Cl4 108.65(17) . . ?
O3 Zn2 Cl3 120.48(18) . . ?
O3 Zn2 O2 92.9(2) . . ?
O1 Co1 O2 89.5(2) . . ?
O1 Co1 N1 90.3(2) . . ?
O1 Co1 N3 86.4(2) . . ?
O1 Co1 N4 90.6(2) . . ?
O1 Co1 N2 176.1(2) . . ?
O2 Co1 N1 86.5(2) . . ?
O2 Co1 N3 175.7(2) . . ?
O2 Co1 N4 92.2(2) . . ?
O2 Co1 N2 90.4(2) . . ?
N1 Co1 N4 178.3(3) . . ?
N1 Co1 N2 85.8(2) . . ?
N3 Co1 N1 95.0(3) . . ?
N3 Co1 N4 86.4(3) . . ?
N3 Co1 N2 93.7(3) . . ?
N4 Co1 N2 93.3(2) . . ?
Co1 O1 Zn1 121.8(3) . . ?
C5 O1 Zn1 118.2(4) . . ?
C5 O1 Co1 114.4(4) . . ?
Co1 O2 Zn2 127.3(2) . . ?
C2 O2 Zn2 119.9(4) . . ?
C2 O2 Co1 112.8(4) . . ?
Zn2 O3 Zn1 114.8(2) . . ?
Co1 N1 H1 97(7) . . ?
C1 N1 Co1 107.5(4) . . ?
C1 N1 H1 119(7) . . ?
C3 N1 Co1 109.1(4) . . ?
C3 N1 C1 115.9(7) . . ?
C3 N1 H1 107(7) . . ?
Co1 N3 H3 122(7) . . ?
C7 N3 Co1 109.1(4) . . ?
C7 N3 C6 113.4(6) . . ?
C7 N3 H3 99(7) . . ?
C6 N3 Co1 108.0(4) . . ?
C6 N3 H3 105(7) . . ?
Co1 N4 H4A 99(7) . . ?
Co1 N4 H4B 107(7) . . ?
C8 N4 Co1 111.0(4) . . ?
C8 N4 H4A 107(7) . . ?
C8 N4 H4B 106(7) . . ?
H4A N4 H4B 126(10) . . ?
Co1 N2 H2A 109.4 . . ?
Co1 N2 H2B 109.4 . . ?
H2A N2 H2B 108.0 . . ?
C4 N2 Co1 111.1(5) . . ?
C4 N2 H2A 109.4 . . ?
C4 N2 H2B 109.4 . . ?
N1 C1 H1A 109.7 . . ?
N1 C1 H1B 109.7 . . ?
N1 C1 C2 110.0(6) . . ?
H1A C1 H1B 108.2 . . ?
C2 C1 H1A 109.7 . . ?
C2 C1 H1B 109.7 . . ?
O2 C2 C1 107.7(6) . . ?
O2 C2 H2C 110.2 . . ?
O2 C2 H2D 110.2 . . ?
C1 C2 H2C 110.2 . . ?
C1 C2 H2D 110.2 . . ?
H2C C2 H2D 108.5 . . ?
N3 C7 H7A 109.8 . . ?
N3 C7 H7B 109.8 . . ?
N3 C7 C8 109.6(6) . . ?
H7A C7 H7B 108.2 . . ?
C8 C7 H7A 109.8 . . ?
C8 C7 H7B 109.8 . . ?
N4 C8 C7 107.1(6) . . ?
N4 C8 H8A 110.3 . . ?
N4 C8 H8B 110.3 . . ?
C7 C8 H8A 110.3 . . ?
C7 C8 H8B 110.3 . . ?
H8A C8 H8B 108.6 . . ?
O1 C5 H5A 110.0 . . ?
O1 C5 H5B 110.0 . . ?
O1 C5 C6 108.6(6) . . ?
H5A C5 H5B 108.3 . . ?
C6 C5 H5A 110.0 . . ?
C6 C5 H5B 110.0 . . ?
N3 C6 C5 110.3(6) . . ?
N3 C6 H6A 109.6 . . ?
N3 C6 H6B 109.6 . . ?
C5 C6 H6A 109.6 . . ?
C5 C6 H6B 109.6 . . ?
H6A C6 H6B 108.1 . . ?
N2 C4 H4C 109.5 . . ?
N2 C4 H4D 109.5 . . ?
H4C C4 H4D 108.0 . . ?
C3 C4 N2 110.9(7) . . ?
C3 C4 H4C 109.5 . . ?
C3 C4 H4D 109.5 . . ?
N1 C3 H3A 109.6 . . ?
N1 C3 H3B 109.6 . . ?
C4 C3 N1 110.3(7) . . ?
C4 C3 H3A 109.6 . . ?
C4 C3 H3B 109.6 . . ?
H3A C3 H3B 108.1 . . ?

loop_
_geom_bond_atom_site_label_1
_geom_bond_atom_site_label_2
_geom_bond_distance
_geom_bond_site_symmetry_2
_geom_bond_publ_flag
Zn1 Cl2 2.266(2) . ?
Zn1 Cl1 2.2697(19) . ?
Zn1 O1 1.977(5) . ?
Zn1 O3 1.959(5) . ?
Zn2 Cl4 2.2651(19) . ?
Zn2 Cl3 2.230(2) . ?
Zn2 O2 1.978(5) . ?
Zn2 O3 1.936(5) . ?
Co1 O1 1.914(5) . ?
Co1 O2 1.922(5) . ?
Co1 N1 1.959(6) . ?
Co1 N3 1.934(6) . ?
Co1 N4 1.961(6) . ?
Co1 N2 1.961(6) . ?
O1 C5 1.427(9) . ?
O2 C2 1.439(9) . ?
N1 C1 1.488(9) . ?
N1 C3 1.477(10) . ?
N1 H1 0.97(3) . ?
N3 C7 1.496(9) . ?
N3 C6 1.500(9) . ?
N3 H3 0.97(3) . ?
N4 C8 1.488(9) . ?
N4 H4A 0.98(3) . ?
N4 H4B 0.98(3) . ?
N2 H2A 0.8900 . ?
N2 H2B 0.8900 . ?
N2 C4 1.490(10) . ?
C1 H1A 0.9700 . ?
C1 H1B 0.9700 . ?
C1 C2 1.510(10) . ?
C2 H2C 0.9700 . ?
C2 H2D 0.9700 . ?
C7 H7A 0.9700 . ?
C7 H7B 0.9700 . ?
C7 C8 1.503(10) . ?
C8 H8A 0.9700 . ?
C8 H8B 0.9700 . ?
C5 H5A 0.9700 . ?
C5 H5B 0.9700 . ?
C5 C6 1.507(10) . ?
C6 H6A 0.9700 . ?
C6 H6B 0.9700 . ?
C4 H4C 0.9700 . ?
C4 H4D 0.9700 . ?
C4 C3 1.471(12) . ?
C3 H3A 0.9700 . ?
C3 H3B 0.9700 . ?

loop_
_geom_torsion_atom_site_label_1
_geom_torsion_atom_site_label_2
_geom_torsion_atom_site_label_3
_geom_torsion_atom_site_label_4
_geom_torsion
_geom_torsion_site_symmetry_1
_geom_torsion_site_symmetry_2
_geom_torsion_site_symmetry_3
_geom_torsion_site_symmetry_4
_geom_torsion_publ_flag
Zn1 O1 C5 C6 177.2(4) . . . . ?
Zn2 O2 C2 C1 151.5(5) . . . . ?
Co1 O1 C5 C6 23.1(7) . . . . ?
Co1 O2 C2 C1 -30.6(7) . . . . ?
Co1 N1 C1 C2 -35.5(7) . . . . ?
Co1 N1 C3 C4 37.1(9) . . . . ?
Co1 N3 C7 C8 -37.2(7) . . . . ?
Co1 N3 C6 C5 34.5(7) . . . . ?
Co1 N4 C8 C7 -31.9(7) . . . . ?
Co1 N2 C4 C3 20.0(10) . . . . ?
O1 C5 C6 N3 -37.3(8) . . . . ?
N1 C1 C2 O2 43.2(8) . . . . ?
N3 C7 C8 N4 44.7(8) . . . . ?
N2 C4 C3 N1 -37.3(11) . . . . ?
C1 N1 C3 C4 -84.3(9) . . . . ?
C7 N3 C6 C5 -86.5(7) . . . . ?
C6 N3 C7 C8 83.2(7) . . . . ?
C3 N1 C1 C2 86.8(7) . . . . ?

loop_
_twin_individual_id
_twin_individual_mass_fraction_refined
1 0.951(7)
2 0.049(7)

loop_
_smtbx_masks_void_nr
_smtbx_masks_void_average_x
_smtbx_masks_void_average_y
_smtbx_masks_void_average_z
_smtbx_masks_void_volume
_smtbx_masks_void_count_electrons
_smtbx_masks_void_content
1 0.000 0.000 -0.254 87.5 24.6 ?
2 0.000 0.500 0.246 87.5 24.6 ?
3 0.500 0.500 0.746 87.5 24.6 ?
4 0.500 0.000 0.246 87.5 24.6 ?
